data_2312095
loop_
_publ_author_name
'Yuan, Haokun'
'Zhang, Ran'
'Hu, Kai'
'Fang, Ruiqin'

_publ_section_title
;
 Proton-transfer salts of diphenylphosphinic acid with substituted
 2-aminopyridine: crystal structure, spectroscopic and DFT studies.
;
_journal_coeditor_code DG3040
_journal_issue 'Pt 5'
_journal_name_full 'Acta crystallographica. Section C, Structural chemistry'
_journal_page_first 193
_journal_page_last 203
_journal_paper_doi 10.1107/S2053229623003388
_journal_volume 79
_journal_year 2023
_chemical_formula_iupac 'C6 H6 N3 +, C12 H10 O2 P -'
_chemical_formula_moiety 'C6 H6 N3 +, C12 H10 O2 P -'
_chemical_formula_sum 'C18 H16 N3 O2 P'
_chemical_formula_weight 337.31
_chemical_name_systematic
;
2-Amino-5-cyanopyridinium diphenylphosphinate
;
_space_group_IT_number 2
_space_group_name_Hall '-P 1'
_space_group_name_H-M_alt 'P -1'
_symmetry_cell_setting triclinic
_symmetry_space_group_name_H-M 'P -1'
_atom_sites_solution_hydrogens geom
_atom_sites_solution_primary direct
_atom_sites_solution_secondary difmap
_audit_creation_method SHELXL-97
_cell_angle_alpha 88.185(11)
_cell_angle_beta 84.742(10)
_cell_angle_gamma 75.841(10)
_cell_formula_units_Z 2
_cell_length_a 6.267(4)
_cell_length_b 9.551(6)
_cell_length_c 14.615(10)
_cell_measurement_reflns_used 2166
_cell_measurement_temperature 296(2)
_cell_measurement_theta_max 24.68
_cell_measurement_theta_min 2.74
_cell_volume 844.6(10)
_computing_cell_refinement
;
SAINT (Bruker, 2015)
;
_computing_data_collection
;
APEX2 (Bruker, 2016)
;
_computing_data_reduction
;
SAINT (Bruker, 2015)
;
_computing_publication_material
;
SHELXL2014 (Sheldrick, 2015<i>b</i>)
;
_computing_structure_refinement
;
SHELXL2014 (Sheldrick, 2015<i>b</i>)
;
_computing_structure_solution
;
SHELXT (Sheldrick, 2015<i>a</i>)
;
_diffrn_ambient_temperature 296(2)
_diffrn_measured_fraction_theta_full 0.991
_diffrn_measured_fraction_theta_max 0.991
_diffrn_measurement_device_type 'Bruker SMART APEX CCD area detector'
_diffrn_measurement_method '\f and \w scans'
_diffrn_radiation_monochromator graphite
_diffrn_radiation_source 'fine-focus sealed tube'
_diffrn_radiation_type MoK\a
_diffrn_radiation_wavelength 0.71073
_diffrn_reflns_av_R_equivalents 0.0187
_diffrn_reflns_av_sigmaI/netI 0.0330
_diffrn_reflns_limit_h_max 7
_diffrn_reflns_limit_h_min -7
_diffrn_reflns_limit_k_max 11
_diffrn_reflns_limit_k_min -7
_diffrn_reflns_limit_l_max 17
_diffrn_reflns_limit_l_min -14
_diffrn_reflns_number 4331
_diffrn_reflns_theta_full 25.00
_diffrn_reflns_theta_max 25.00
_diffrn_reflns_theta_min 2.60
_exptl_absorpt_coefficient_mu 0.178
_exptl_absorpt_correction_T_max 0.9738
_exptl_absorpt_correction_T_min 0.9619
_exptl_absorpt_correction_type multi-scan
_exptl_absorpt_process_details
;
(SADABS; Bruker, 2016)
;
_exptl_crystal_colour Colorless
_exptl_crystal_density_diffrn 1.326
_exptl_crystal_density_method 'not measured'
_exptl_crystal_description Block
_exptl_crystal_F_000 352
_exptl_crystal_size_max 0.22
_exptl_crystal_size_mid 0.19
_exptl_crystal_size_min 0.15
_refine_diff_density_max 0.221
_refine_diff_density_min -0.217
_refine_ls_extinction_coef 0.027(4)
_refine_ls_extinction_expression Fc^*^=kFc[1+0.001xFc^2^\l^3^/sin(2\q)]^-1/4^
_refine_ls_extinction_method SHELXL
_refine_ls_goodness_of_fit_ref 1.106
_refine_ls_hydrogen_treatment mixed
_refine_ls_matrix_type full
_refine_ls_number_parameters 218
_refine_ls_number_reflns 2949
_refine_ls_number_restraints 0
_refine_ls_restrained_S_all 1.106
_refine_ls_R_factor_all 0.0550
_refine_ls_R_factor_gt 0.0413
_refine_ls_shift/su_max 0.000
_refine_ls_shift/su_mean 0.000
_refine_ls_structure_factor_coef Fsqd
_refine_ls_weighting_details 'calc w=1/[\s^2^(Fo^2^)+(0.0556P)^2^+0.1475P] where P=(Fo^2^+2Fc^2^)/3'
_refine_ls_weighting_scheme calc
_refine_ls_wR_factor_gt 0.1109
_refine_ls_wR_factor_ref 0.1211
_reflns_number_gt 2318
_reflns_number_total 2949
_reflns_threshold_expression >2sigma(I)
_cod_data_source_file dg3040sup1.cif
_cod_data_source_block 2
_cod_depositor_comments 'Adding full bibliography for 2312094--2312096.cif.'
_cod_original_cell_volume 844.7(9)
_cod_original_sg_symbol_H-M P-1
_cod_database_code 2312095
_cod_database_fobs_code 2312095

loop_
_symmetry_equiv_pos_as_xyz
'x, y, z'
'-x, -y, -z'

loop_
_atom_site_type_symbol
_atom_site_label
_atom_site_fract_x
_atom_site_fract_y
_atom_site_fract_z
_atom_site_U_iso_or_equiv
_atom_site_adp_type
_atom_site_calc_flag
_atom_site_refinement_flags
_atom_site_occupancy
_atom_site_symmetry_multiplicity
_atom_site_disorder_assembly
_atom_site_disorder_group
C C1 0.5634(4) 1.0681(2) 0.67153(13) 0.0505(5) Uani d . 1 1 . .
C C2 0.6549(5) 1.1715(3) 0.62695(17) 0.0753(8) Uani d . 1 1 . .
H H2 0.7843 1.1877 0.6460 0.090 Uiso calc R 1 1 . .
C C3 0.5604(7) 1.2505(4) 0.5556(2) 0.1026(11) Uani d . 1 1 . .
H H3 0.6242 1.3210 0.5276 0.123 Uiso calc R 1 1 . .
C C4 0.3742(6) 1.2275(4) 0.5249(2) 0.0960(11) Uani d . 1 1 . .
H H4 0.3127 1.2802 0.4751 0.115 Uiso calc R 1 1 . .
C C5 0.2770(5) 1.1258(4) 0.5677(2) 0.0876(9) Uani d . 1 1 . .
H H5 0.1491 1.1095 0.5472 0.105 Uiso calc R 1 1 . .
C C6 0.3705(4) 1.0477(3) 0.64163(17) 0.0673(7) Uani d . 1 1 . .
H H6 0.3025 0.9807 0.6715 0.081 Uiso calc R 1 1 . .
C C7 0.7887(4) 0.7802(2) 0.72237(13) 0.0516(5) Uani d . 1 1 . .
C C8 0.9971(4) 0.7315(3) 0.67852(19) 0.0756(7) Uani d . 1 1 . .
H H8 1.0901 0.7940 0.6693 0.091 Uiso calc R 1 1 . .
C C9 1.0696(5) 0.5905(3) 0.6480(2) 0.0931(9) Uani d . 1 1 . .
H H9 1.2110 0.5588 0.6189 0.112 Uiso calc R 1 1 . .
C C10 0.9347(6) 0.4985(3) 0.6604(2) 0.0916(10) Uani d . 1 1 . .
H H10 0.9830 0.4044 0.6391 0.110 Uiso calc R 1 1 . .
C C11 0.7292(6) 0.5440(3) 0.7038(2) 0.0925(10) Uani d . 1 1 . .
H H11 0.6371 0.4809 0.7124 0.111 Uiso calc R 1 1 . .
C C12 0.6571(5) 0.6838(3) 0.73520(17) 0.0720(7) Uani d . 1 1 . .
H H12 0.5169 0.7135 0.7656 0.086 Uiso calc R 1 1 . .
C C13 1.1317(3) 0.8243(2) 0.01640(13) 0.0440(5) Uani d . 1 1 . .
C C14 1.0592(4) 0.7516(2) -0.05246(14) 0.0514(5) Uani d . 1 1 . .
H H14 1.1230 0.7514 -0.1125 0.062 Uiso calc R 1 1 . .
C C15 0.8975(4) 0.6822(2) -0.03158(14) 0.0540(6) Uani d . 1 1 . .
H H15 0.8502 0.6346 -0.0774 0.065 Uiso calc R 1 1 . .
C C16 0.7995(3) 0.6812(2) 0.05910(14) 0.0497(5) Uani d . 1 1 . .
C C17 0.8714(3) 0.7547(2) 0.12364(14) 0.0491(5) Uani d . 1 1 . .
H H17 0.8078 0.7570 0.1838 0.059 Uiso calc R 1 1 . .
C C18 0.6263(4) 0.6093(3) 0.08486(17) 0.0608(6) Uani d . 1 1 . .
N N1 1.2886(3) 0.89478(19) 0.00209(12) 0.0536(5) Uani d . 1 1 . .
H H1A 1.3243 0.9385 0.0467 0.064 Uiso calc R 1 1 . .
H H1B 1.3552 0.8970 -0.0519 0.064 Uiso calc R 1 1 . .
N N2 1.0315(3) 0.82348(18) 0.10209(11) 0.0476(4) Uani d . 1 1 . .
H H2A 1.0721 0.8690 0.1446 0.057 Uiso calc R 1 1 . .
N N3 0.4907(4) 0.5522(3) 0.10452(16) 0.0834(7) Uani d . 1 1 . .
O O2 0.9044(3) 1.01270(19) 0.77587(11) 0.0657(5) Uani d . 1 1 . .
O O1 0.5366(3) 0.96922(17) 0.84664(9) 0.0616(4) Uani d . 1 1 . .
P P1 0.69725(10) 0.96292(6) 0.76409(4) 0.0507(2) Uani d . 1 1 . .

loop_
_atom_site_aniso_label
_atom_site_aniso_U_11
_atom_site_aniso_U_22
_atom_site_aniso_U_33
_atom_site_aniso_U_12
_atom_site_aniso_U_13
_atom_site_aniso_U_23
C1 0.0568(13) 0.0518(13) 0.0429(11) -0.0167(10) 0.0085(10) -0.0117(9)
C2 0.091(2) 0.0759(18) 0.0659(16) -0.0365(15) -0.0033(14) 0.0111(13)
C3 0.137(3) 0.088(2) 0.082(2) -0.032(2) 0.001(2) 0.0248(17)
C4 0.125(3) 0.086(2) 0.0551(17) 0.015(2) -0.0053(18) 0.0028(15)
C5 0.0707(19) 0.106(2) 0.0752(19) 0.0062(17) -0.0164(15) -0.0183(17)
C6 0.0611(15) 0.0765(17) 0.0649(15) -0.0182(13) -0.0042(12) -0.0031(13)
C7 0.0593(14) 0.0575(13) 0.0398(11) -0.0181(11) -0.0036(10) -0.0009(9)
C8 0.0620(16) 0.0699(17) 0.095(2) -0.0186(13) 0.0034(14) -0.0127(14)
C9 0.076(2) 0.078(2) 0.115(3) -0.0029(16) 0.0135(18) -0.0205(18)
C10 0.121(3) 0.0575(17) 0.088(2) -0.0135(18) 0.0125(19) -0.0061(15)
C11 0.136(3) 0.0676(19) 0.0813(19) -0.0481(19) 0.0224(19) -0.0102(15)
C12 0.0888(19) 0.0654(16) 0.0645(15) -0.0321(14) 0.0195(14) -0.0114(12)
C13 0.0445(11) 0.0410(11) 0.0427(11) -0.0039(9) -0.0035(9) 0.0027(8)
C14 0.0578(14) 0.0526(13) 0.0404(11) -0.0071(11) -0.0031(10) -0.0023(9)
C15 0.0609(14) 0.0512(13) 0.0505(12) -0.0106(11) -0.0141(10) -0.0049(10)
C16 0.0509(13) 0.0427(12) 0.0551(12) -0.0093(10) -0.0082(10) -0.0002(9)
C17 0.0497(12) 0.0500(12) 0.0463(11) -0.0114(10) -0.0013(9) 0.0040(9)
C18 0.0611(15) 0.0566(14) 0.0672(15) -0.0182(12) -0.0088(12) 0.0016(11)
N1 0.0584(11) 0.0604(12) 0.0434(9) -0.0189(9) 0.0014(8) -0.0003(8)
N2 0.0519(10) 0.0516(10) 0.0406(9) -0.0147(8) -0.0046(8) -0.0031(7)
N3 0.0856(17) 0.0847(17) 0.0893(17) -0.0411(14) -0.0055(13) 0.0089(13)
O2 0.0615(10) 0.0843(12) 0.0603(9) -0.0340(9) -0.0013(8) -0.0202(8)
O1 0.0691(10) 0.0724(11) 0.0434(8) -0.0218(8) 0.0074(7) -0.0044(7)
P1 0.0568(4) 0.0593(4) 0.0400(3) -0.0227(3) 0.0011(2) -0.0073(2)

loop_
_atom_type_symbol
_atom_type_description
_atom_type_scat_dispersion_real
_atom_type_scat_dispersion_imag
_atom_type_scat_source
C C 0.0033 0.0016 'International Tables Vol C Tables 4.2.6.8 and 6.1.1.4'
H H 0.0000 0.0000 'International Tables Vol C Tables 4.2.6.8 and 6.1.1.4'
N N 0.0061 0.0033 'International Tables Vol C Tables 4.2.6.8 and 6.1.1.4'
O O 0.0106 0.0060 'International Tables Vol C Tables 4.2.6.8 and 6.1.1.4'
P P 0.1023 0.0942 'International Tables Vol C Tables 4.2.6.8 and 6.1.1.4'

loop_
_geom_angle_atom_site_label_1
_geom_angle_atom_site_label_2
_geom_angle_atom_site_label_3
_geom_angle_site_symmetry_1
_geom_angle_site_symmetry_3
_geom_angle
_geom_angle_publ_flag
C2 C1 C6 . . 117.6(2) ?
C2 C1 P1 . . 120.1(2) ?
C6 C1 P1 . . 122.29(18) ?
C3 C2 C1 . . 121.5(3) ?
C3 C2 H2 . . 119.2 ?
C1 C2 H2 . . 119.2 ?
C4 C3 C2 . . 120.7(3) ?
C4 C3 H3 . . 119.7 ?
C2 C3 H3 . . 119.7 ?
C3 C4 C5 . . 119.6(3) ?
C3 C4 H4 . . 120.2 ?
C5 C4 H4 . . 120.2 ?
C4 C5 C6 . . 119.7(3) ?
C4 C5 H5 . . 120.2 ?
C6 C5 H5 . . 120.2 ?
C1 C6 C5 . . 120.9(3) ?
C1 C6 H6 . . 119.5 ?
C5 C6 H6 . . 119.5 ?
C12 C7 C8 . . 117.7(2) ?
C12 C7 P1 . . 121.70(18) ?
C8 C7 P1 . . 120.58(18) ?
C7 C8 C9 . . 120.8(3) ?
C7 C8 H8 . . 119.6 ?
C9 C8 H8 . . 119.6 ?
C10 C9 C8 . . 120.1(3) ?
C10 C9 H9 . . 119.9 ?
C8 C9 H9 . . 119.9 ?
C9 C10 C11 . . 120.1(3) ?
C9 C10 H10 . . 120.0 ?
C11 C10 H10 . . 120.0 ?
C10 C11 C12 . . 120.0(3) ?
C10 C11 H11 . . 120.0 ?
C12 C11 H11 . . 120.0 ?
C7 C12 C11 . . 121.3(3) ?
C7 C12 H12 . . 119.4 ?
C11 C12 H12 . . 119.4 ?
N1 C13 N2 . . 118.09(19) ?
N1 C13 C14 . . 124.20(19) ?
N2 C13 C14 . . 117.70(19) ?
C15 C14 C13 . . 120.2(2) ?
C15 C14 H14 . . 119.9 ?
C13 C14 H14 . . 119.9 ?
C14 C15 C16 . . 120.6(2) ?
C14 C15 H15 . . 119.7 ?
C16 C15 H15 . . 119.7 ?
C17 C16 C15 . . 117.6(2) ?
C17 C16 C18 . . 119.6(2) ?
C15 C16 C18 . . 122.8(2) ?
N2 C17 C16 . . 121.3(2) ?
N2 C17 H17 . . 119.4 ?
C16 C17 H17 . . 119.4 ?
N3 C18 C16 . . 179.5(3) ?
C13 N1 H1A . . 120.0 ?
C13 N1 H1B . . 120.0 ?
H1A N1 H1B . . 120.0 ?
C17 N2 C13 . . 122.63(18) ?
C17 N2 H2A . . 118.7 ?
C13 N2 H2A . . 118.7 ?
O1 P1 O2 . . 116.93(10) ?
O1 P1 C1 . . 109.98(10) ?
O2 P1 C1 . . 107.31(10) ?
O1 P1 C7 . . 110.15(10) ?
O2 P1 C7 . . 106.16(10) ?
C1 P1 C7 . . 105.67(10) ?

loop_
_geom_bond_atom_site_label_1
_geom_bond_atom_site_label_2
_geom_bond_site_symmetry_2
_geom_bond_distance
_geom_bond_publ_flag
C1 C2 . 1.377(3) ?
C1 C6 . 1.381(3) ?
C1 P1 . 1.803(2) ?
C2 C3 . 1.361(4) ?
C2 H2 . 0.9300 ?
C3 C4 . 1.357(5) ?
C3 H3 . 0.9300 ?
C4 C5 . 1.374(5) ?
C4 H4 . 0.9300 ?
C5 C6 . 1.385(4) ?
C5 H5 . 0.9300 ?
C6 H6 . 0.9300 ?
C7 C12 . 1.377(3) ?
C7 C8 . 1.379(3) ?
C7 P1 . 1.806(2) ?
C8 C9 . 1.386(4) ?
C8 H8 . 0.9300 ?
C9 C10 . 1.358(4) ?
C9 H9 . 0.9300 ?
C10 C11 . 1.358(4) ?
C10 H10 . 0.9300 ?
C11 C12 . 1.379(4) ?
C11 H11 . 0.9300 ?
C12 H12 . 0.9300 ?
C13 N1 . 1.320(3) ?
C13 N2 . 1.349(3) ?
C13 C14 . 1.409(3) ?
C14 C15 . 1.348(3) ?
C14 H14 . 0.9300 ?
C15 C16 . 1.409(3) ?
C15 H15 . 0.9300 ?
C16 C17 . 1.364(3) ?
C16 C18 . 1.437(3) ?
C17 N2 . 1.338(3) ?
C17 H17 . 0.9300 ?
C18 N3 . 1.129(3) ?
N1 H1A . 0.8600 ?
N1 H1B . 0.8600 ?
N2 H2A . 0.8600 ?
O2 P1 . 1.5133(18) ?
O1 P1 . 1.4917(16) ?

loop_
_geom_hbond_atom_site_label_D
_geom_hbond_atom_site_label_H
_geom_hbond_atom_site_label_A
_geom_hbond_site_symmetry_A
_geom_hbond_distance_DH
_geom_hbond_distance_HA
_geom_hbond_distance_DA
_geom_hbond_angle_DHA
N1 H1A O1 2_776 0.86 2.16 3.016(3) 171.6
N1 H1B O1 1_654 0.86 1.99 2.806(2) 156.9
N2 H2A O2 2_776 0.86 1.69 2.531(2) 166.4

loop_
_geom_torsion_atom_site_label_1
_geom_torsion_atom_site_label_2
_geom_torsion_atom_site_label_3
_geom_torsion_atom_site_label_4
_geom_torsion_site_symmetry_1
_geom_torsion_site_symmetry_2
_geom_torsion_site_symmetry_3
_geom_torsion_site_symmetry_4
_geom_torsion
_geom_torsion_publ_flag
C6 C1 C2 C3 . . . . -0.4(4) ?
P1 C1 C2 C3 . . . . 178.6(2) ?
C1 C2 C3 C4 . . . . -1.4(5) ?
C2 C3 C4 C5 . . . . 1.6(5) ?
C3 C4 C5 C6 . . . . -0.2(5) ?
C2 C1 C6 C5 . . . . 1.8(4) ?
P1 C1 C6 C5 . . . . -177.12(19) ?
C4 C5 C6 C1 . . . . -1.6(4) ?
C12 C7 C8 C9 . . . . 0.5(4) ?
P1 C7 C8 C9 . . . . 178.7(2) ?
C7 C8 C9 C10 . . . . 0.5(5) ?
C8 C9 C10 C11 . . . . -0.9(5) ?
C9 C10 C11 C12 . . . . 0.2(5) ?
C8 C7 C12 C11 . . . . -1.2(4) ?
P1 C7 C12 C11 . . . . -179.4(2) ?
C10 C11 C12 C7 . . . . 0.9(5) ?
N1 C13 C14 C15 . . . . -179.99(19) ?
N2 C13 C14 C15 . . . . -1.1(3) ?
C13 C14 C15 C16 . . . . -0.2(3) ?
C14 C15 C16 C17 . . . . 1.2(3) ?
C14 C15 C16 C18 . . . . 179.8(2) ?
C15 C16 C17 N2 . . . . -1.0(3) ?
C18 C16 C17 N2 . . . . -179.66(19) ?
C17 C16 C18 N3 . . . . -16E1(4) ?
C15 C16 C18 N3 . . . . 2E1(4) ?
C16 C17 N2 C13 . . . . -0.3(3) ?
N1 C13 N2 C17 . . . . -179.71(18) ?
C14 C13 N2 C17 . . . . 1.3(3) ?
C2 C1 P1 O1 . . . . 127.9(2) ?
C6 C1 P1 O1 . . . . -53.1(2) ?
C2 C1 P1 O2 . . . . -0.2(2) ?
C6 C1 P1 O2 . . . . 178.70(17) ?
C2 C1 P1 C7 . . . . -113.2(2) ?
C6 C1 P1 C7 . . . . 65.7(2) ?
C12 C7 P1 O1 . . . . 28.3(2) ?
C8 C7 P1 O1 . . . . -149.8(2) ?
C12 C7 P1 O2 . . . . 155.82(19) ?
C8 C7 P1 O2 . . . . -22.4(2) ?
C12 C7 P1 C1 . . . . -90.4(2) ?
C8 C7 P1 C1 . . . . 91.4(2) ?
